data_7706125
loop_
_publ_author_name
'Zhang, Shan'
'Lu, Ying'
'Sun, Xiuwei'
'Li, Zhuo'
'Dang, Tianyi'
'Liu, Shuxia'

_publ_section_title
;
 Proton transfer in polyamine-P<sub>2</sub>Mo<sub>5</sub> model adducts:
 exploring the effect of polyamine cations on their proton conductivity.
;
_journal_issue 47
_journal_name_full 'Dalton transactions (Cambridge, England : 2003)'
_journal_page_first 17301
_journal_page_last 17309
_journal_paper_doi 10.1039/d0dt03446k
_journal_volume 49
_journal_year 2020
_chemical_formula_moiety 'Mo5 O23 P2, 4(H2 O), 2(C4 H16 N3)'
_chemical_formula_sum 'C8 H40 Mo5 N6 O27 P2'
_chemical_formula_weight 1194.10
_space_group_crystal_system triclinic
_space_group_IT_number 2
_space_group_name_Hall '-P 1'
_space_group_name_H-M_alt 'P -1'
_atom_sites_solution_hydrogens mixed
_atom_sites_solution_primary dual
_audit_creation_date 2020-09-12
_audit_creation_method
;
Olex2 1.3
(compiled 2020.06.28 svn.raecde09e for OlexSys, GUI svn.r6132)
;
_audit_update_record
;
2020-09-13 deposited with the CCDC.	2020-11-03 downloaded from the CCDC.
;
_cell_angle_alpha 95.654(6)
_cell_angle_beta 95.813(5)
_cell_angle_gamma 111.470(4)
_cell_formula_units_Z 2
_cell_length_a 10.3242(14)
_cell_length_b 10.9734(15)
_cell_length_c 15.718(2)
_cell_measurement_reflns_used 9433
_cell_measurement_temperature 113.09
_cell_measurement_theta_max 26.076
_cell_measurement_theta_min 2.319
_cell_volume 1630.9(4)
_computing_cell_refinement 'SAINT V8.38A (Bruker, 2018)'
_computing_data_reduction 'SAINT V8.38A (Bruker, 2018)'
_computing_molecular_graphics 'Olex2 1.3 (Dolomanov et al., 2009)'
_computing_publication_material 'Olex2 1.3 (Dolomanov et al., 2009)'
_computing_structure_refinement 'SHELXL 2018/3 (Sheldrick, 2015)'
_computing_structure_solution 'SHELXT 2014/5 (Sheldrick, 2014)'
_diffrn_ambient_temperature 113.09
_diffrn_measured_fraction_theta_full 0.996
_diffrn_measured_fraction_theta_max 0.996
_diffrn_measurement_device_type 'Bruker APEX-II CCD'
_diffrn_measurement_method '\f and \w scans'
_diffrn_radiation_type MoK\a
_diffrn_radiation_wavelength 0.71073
_diffrn_reflns_av_R_equivalents 0.0384
_diffrn_reflns_av_unetI/netI 0.0224
_diffrn_reflns_Laue_measured_fraction_full 0.996
_diffrn_reflns_Laue_measured_fraction_max 0.996
_diffrn_reflns_limit_h_max 12
_diffrn_reflns_limit_h_min -12
_diffrn_reflns_limit_k_max 13
_diffrn_reflns_limit_k_min -13
_diffrn_reflns_limit_l_max 19
_diffrn_reflns_limit_l_min -19
_diffrn_reflns_number 41816
_diffrn_reflns_point_group_measured_fraction_full 0.996
_diffrn_reflns_point_group_measured_fraction_max 0.996
_diffrn_reflns_theta_full 25.242
_diffrn_reflns_theta_max 26.085
_diffrn_reflns_theta_min 2.678
_diffrn_source_current 1.0
_diffrn_source_power 0.05
_diffrn_source_voltage 50.0
_diffrn_standards_number 0
_exptl_absorpt_coefficient_mu 2.076
_exptl_absorpt_correction_T_max 0.9081
_exptl_absorpt_correction_T_min 0.7165
_exptl_absorpt_correction_type multi-scan
_exptl_absorpt_process_details SADABS
_exptl_crystal_colour colourless
_exptl_crystal_colour_primary colourless
_exptl_crystal_density_diffrn 2.432
_exptl_crystal_description block
_exptl_crystal_F_000 1172
_refine_diff_density_max 1.122
_refine_diff_density_min -0.977
_refine_diff_density_rms 0.124
_refine_ls_extinction_method none
_refine_ls_goodness_of_fit_ref 1.127
_refine_ls_hydrogen_treatment mixed
_refine_ls_matrix_type full
_refine_ls_number_parameters 453
_refine_ls_number_reflns 6453
_refine_ls_number_restraints 1
_refine_ls_restrained_S_all 1.127
_refine_ls_R_factor_all 0.0305
_refine_ls_R_factor_gt 0.0254
_refine_ls_shift/su_max 0.008
_refine_ls_shift/su_mean 0.000
_refine_ls_structure_factor_coef Fsqd
_refine_ls_weighting_details 'w=1/[\s^2^(Fo^2^)+(0.0260P)^2^+3.9050P] where P=(Fo^2^+2Fc^2^)/3'
_refine_ls_weighting_scheme calc
_refine_ls_wR_factor_gt 0.0616
_refine_ls_wR_factor_ref 0.0648
_reflns_Friedel_coverage 0.000
_reflns_number_gt 5779
_reflns_number_total 6453
_reflns_threshold_expression 'I > 2\s(I)'
_cod_data_source_file d0dt03446k2.cif
_cod_data_source_block DETA
_cod_database_code 7706125
_shelx_shelxl_version_number 2018/3
_shelx_space_group_comment
;
The symmetry employed for this shelxl refinement is uniquely defined
by the following loop, which should always be used as a source of
symmetry information in preference to the above space-group names.
They are only intended as comments.
;
_olex2_refinement_description
;
1. Fixed Uiso
 At 1.2 times of:
  All C(H,H) groups, All N(H) groups, All N(H,H) groups, All N(H,H,H) groups
 At 1.5 times of:
  All O(H,H) groups
2. Restrained distances
 O4W-H4WB
 0.871 with sigma of 0.02
3.a Riding coordinates:
 O1W(H1WA,H1WB), O2W(H2WA,H2WB), O3W(H3WA,H3WB), O4W(H4WA,H4WB)
3.b Secondary CH2 refined with riding coordinates:
 N2(H2A,H2B), C5(H5A,H5B), C6(H6A,H6B), C7(H7A,H7B), C8(H8A,H8B), C1(H1D,H1E),
 C2(H2C,H2D), C3(H3D,H3E), C4(H4D,H4E)
3.c Idealised Me refined as rotating group:
 N3(H3A,H3B,H3C), N4(H4A,H4B,H4C), N6(H6C,H6D,H6E)
;
_olex2_submission_special_instructions 'No special instructions were received'

loop_
_space_group_symop_operation_xyz
'x, y, z'
'-x, -y, -z'

loop_
_atom_site_label
_atom_site_type_symbol
_atom_site_fract_x
_atom_site_fract_y
_atom_site_fract_z
_atom_site_U_iso_or_equiv
_atom_site_adp_type
_atom_site_occupancy
_atom_site_site_symmetry_order
_atom_site_calc_flag
_atom_site_refinement_flags_posn
_atom_site_refinement_flags_adp
_atom_site_refinement_flags_occupancy
_atom_site_disorder_assembly
_atom_site_disorder_group
Mo1 Mo 0.66344(3) 0.48621(3) 0.32649(2) 0.01367(7) Uani 1 1 d . . . . .
Mo2 Mo 0.89091(3) 0.60422(3) 0.18766(2) 0.01424(7) Uani 1 1 d . . . . .
Mo3 Mo 0.47052(3) 0.67470(3) 0.34628(2) 0.01545(7) Uani 1 1 d . . . . .
Mo4 Mo 0.89641(3) 0.93895(3) 0.17095(2) 0.01514(7) Uani 1 1 d . . . . .
Mo5 Mo 0.58737(3) 0.92680(3) 0.23337(2) 0.01823(7) Uani 1 1 d . . . . .
P1 P 0.58054(8) 0.62912(7) 0.14858(5) 0.01028(15) Uani 1 1 d . . . . .
P2 P 0.82799(8) 0.81961(8) 0.35324(5) 0.01137(16) Uani 1 1 d . . . . .
O1 O 0.6857(2) 0.5767(2) 0.11429(14) 0.0146(5) Uani 1 1 d . . . . .
O2 O 0.8110(2) 0.6814(2) 0.30667(14) 0.0134(4) Uani 1 1 d . . . . .
O3 O 0.6558(2) 0.7819(2) 0.16633(15) 0.0158(5) Uani 1 1 d . . . . .
O4 O 0.5399(2) 0.5718(2) 0.23307(14) 0.0136(4) Uani 1 1 d . . . . .
O5 O 0.6844(2) 0.8353(2) 0.34022(15) 0.0157(5) Uani 1 1 d . . . . .
O6 O 0.9332(2) 0.9230(2) 0.30981(14) 0.0162(5) Uani 1 1 d . . . . .
O7 O 0.5775(3) 1.0415(3) 0.3121(2) 0.0349(7) Uani 1 1 d . . . . .
O8 O 0.7809(3) 1.0253(2) 0.21709(16) 0.0199(5) Uani 1 1 d . . . . .
O9 O 1.0580(3) 1.0632(3) 0.18801(17) 0.0286(6) Uani 1 1 d . . . . .
O10 O 0.8422(3) 0.9342(2) 0.06296(16) 0.0255(6) Uani 1 1 d . . . . .
O11 O 0.9366(2) 0.7808(2) 0.16143(15) 0.0175(5) Uani 1 1 d . . . . .
O12 O 0.9160(3) 0.5261(2) 0.09467(16) 0.0232(5) Uani 1 1 d . . . . .
O13 O 1.0435(3) 0.6298(3) 0.25518(17) 0.0263(6) Uani 1 1 d . . . . .
O14 O 0.7709(3) 0.4686(3) 0.41073(17) 0.0257(6) Uani 1 1 d . . . . .
O15 O 0.5246(3) 0.3380(2) 0.30407(17) 0.0264(6) Uani 1 1 d . . . . .
O16 O 0.5857(2) 0.5902(2) 0.39690(15) 0.0171(5) Uani 1 1 d . . . . .
O17 O 0.4612(3) 0.7678(3) 0.43794(17) 0.0280(6) Uani 1 1 d . . . . .
O18 O 0.3099(3) 0.5466(3) 0.32617(18) 0.0267(6) Uani 1 1 d . . . . .
O19 O 0.4389(2) 0.7710(2) 0.25726(16) 0.0194(5) Uani 1 1 d . . . . .
O20 O 0.4995(3) 0.9466(3) 0.1414(2) 0.0348(7) Uani 1 1 d . . . . .
O21 O 0.7621(2) 0.4556(2) 0.23247(15) 0.0177(5) Uani 1 1 d . . . . .
O22 O 0.4489(2) 0.5879(2) 0.08212(15) 0.0174(5) Uani 1 1 d . . . . .
O23 O 0.8819(2) 0.8348(2) 0.44826(15) 0.0191(5) Uani 1 1 d . . . . .
O1W O 1.0746(3) 0.5443(3) 0.42063(18) 0.0385(7) Uani 1 1 d . . . . .
H1WA H 1.092055 0.564501 0.369708 0.058 Uiso 1 1 d R U . . .
H1WB H 0.987735 0.536191 0.421198 0.058 Uiso 1 1 d R U . . .
O2W O 0.7858(4) 0.1895(4) 0.0691(4) 0.0866(17) Uani 1 1 d . . . . .
H2WA H 0.770447 0.171385 0.012994 0.130 Uiso 1 1 d R U . . .
H2WB H 0.766597 0.112855 0.086624 0.130 Uiso 1 1 d R U . . .
O3W O 0.8014(5) 0.1875(6) -0.0998(4) 0.110(2) Uani 1 1 d . . . . .
H3WA H 0.888512 0.194282 -0.091846 0.165 Uiso 1 1 d R U . . .
H3WB H 0.756882 0.131892 -0.146456 0.165 Uiso 1 1 d R U . . .
O4W O 0.8957(4) 1.2764(3) 0.3115(2) 0.0475(8) Uani 1 1 d D . . . .
H4WA H 0.862471 1.203715 0.279813 0.071 Uiso 1 1 d R U . . .
H4WB H 0.860931 1.333315 0.290123 0.071 Uiso 1 1 d DR U . . .
N1 N 0.5841(4) 0.2966(3) 0.0660(2) 0.0262(7) Uani 1 1 d . . . . .
H1A H 0.572(5) 0.341(4) 0.020(3) 0.031 Uiso 1 1 d . U . . .
H1B H 0.620(5) 0.365(5) 0.119(3) 0.031 Uiso 1 1 d . U . . .
H1C H 0.635(6) 0.267(6) 0.064(4) 0.054(19) Uiso 1 1 d . . . . .
N2 N 0.2828(3) 0.3067(3) 0.04574(19) 0.0195(6) Uani 1 1 d . . . . .
H2A H 0.274482 0.259149 -0.006757 0.023 Uiso 1 1 calc R U . . .
H2B H 0.340911 0.391735 0.044397 0.023 Uiso 1 1 calc R U . . .
N3 N 0.1946(3) 0.5317(3) 0.1349(2) 0.0324(8) Uani 1 1 d . . . . .
H3A H 0.139797 0.546463 0.091193 0.039 Uiso 1 1 calc R U . . .
H3B H 0.284774 0.558289 0.123719 0.039 Uiso 1 1 calc R U . . .
H3C H 0.192051 0.578355 0.185497 0.039 Uiso 1 1 calc R U . . .
C5 C 0.1411(4) 0.3893(4) 0.1420(3) 0.0299(9) Uani 1 1 d . . . . .
H5A H 0.044155 0.361899 0.156081 0.036 Uiso 1 1 calc R U . . .
H5B H 0.200415 0.374327 0.190186 0.036 Uiso 1 1 calc R U . . .
C6 C 0.1402(4) 0.3040(4) 0.0606(2) 0.0237(8) Uani 1 1 d . . . . .
H6A H 0.077784 0.211548 0.062929 0.028 Uiso 1 1 calc R U . . .
H6B H 0.099651 0.333572 0.010627 0.028 Uiso 1 1 calc R U . . .
C7 C 0.3483(4) 0.2517(4) 0.1135(3) 0.0302(9) Uani 1 1 d . . . . .
H7A H 0.273131 0.180718 0.134638 0.036 Uiso 1 1 calc R U . . .
H7B H 0.397898 0.322536 0.162997 0.036 Uiso 1 1 calc R U . . .
C8 C 0.4511(4) 0.1964(4) 0.0809(4) 0.0399(11) Uani 1 1 d . . . . .
H8A H 0.472653 0.142972 0.123310 0.048 Uiso 1 1 calc R U . . .
H8B H 0.405376 0.136209 0.026007 0.048 Uiso 1 1 calc R U . . .
N4 N 0.7870(4) 0.6598(3) 0.5608(2) 0.0318(8) Uani 1 1 d . . . . .
H4A H 0.832349 0.708426 0.521442 0.038 Uiso 1 1 calc R U . . .
H4B H 0.696852 0.608888 0.536681 0.038 Uiso 1 1 calc R U . . .
H4C H 0.832241 0.606777 0.577331 0.038 Uiso 1 1 calc R U . . .
N5 N 0.8092(3) 0.9590(3) 0.5792(2) 0.0202(6) Uani 1 1 d . . . . .
H5C H 0.836(4) 0.933(4) 0.536(3) 0.024 Uiso 1 1 d . U . . .
H5D H 0.887(6) 0.997(5) 0.615(3) 0.045(15) Uiso 1 1 d . . . . .
N6 N 0.7425(4) 1.2194(3) 0.4621(2) 0.0309(8) Uani 1 1 d . . . . .
H6C H 0.700317 1.188807 0.406386 0.037 Uiso 1 1 calc R U . . .
H6D H 0.810209 1.301604 0.465216 0.037 Uiso 1 1 calc R U . . .
H6E H 0.677083 1.223468 0.495826 0.037 Uiso 1 1 calc R U . . .
C1 C 0.7862(4) 0.7504(4) 0.6379(2) 0.0272(8) Uani 1 1 d . . . . .
H1D H 0.884502 0.802269 0.665329 0.033 Uiso 1 1 calc R U . . .
H1E H 0.736838 0.696644 0.680369 0.033 Uiso 1 1 calc R U . . .
C2 C 0.7160(4) 0.8447(4) 0.6166(3) 0.0269(8) Uani 1 1 d . . . . .
H2C H 0.629161 0.796287 0.574854 0.032 Uiso 1 1 calc R U . . .
H2D H 0.688574 0.878209 0.669876 0.032 Uiso 1 1 calc R U . . .
C3 C 0.7390(6) 1.0498(5) 0.5540(4) 0.0543(15) Uani 1 1 d . . . . .
H3D H 0.639762 0.996733 0.529011 0.065 Uiso 1 1 calc R U . . .
H3E H 0.739219 1.108032 0.606348 0.065 Uiso 1 1 calc R U . . .
C4 C 0.8064(6) 1.1299(6) 0.4927(4) 0.0509(14) Uani 1 1 d . . . . .
H4D H 0.809338 1.070555 0.441843 0.061 Uiso 1 1 calc R U . . .
H4E H 0.904958 1.183545 0.518877 0.061 Uiso 1 1 calc R U . . .

loop_
_atom_site_aniso_label
_atom_site_aniso_U_11
_atom_site_aniso_U_22
_atom_site_aniso_U_33
_atom_site_aniso_U_23
_atom_site_aniso_U_13
_atom_site_aniso_U_12
Mo1 0.01634(14) 0.01227(13) 0.01423(14) 0.00562(10) 0.00322(10) 0.00638(11)
Mo2 0.01315(14) 0.01677(14) 0.01670(14) 0.00412(11) 0.00479(11) 0.00910(11)
Mo3 0.01255(14) 0.01819(14) 0.01724(15) 0.00340(11) 0.00436(11) 0.00696(11)
Mo4 0.01818(14) 0.01100(13) 0.01315(14) 0.00311(10) 0.00172(11) 0.00178(11)
Mo5 0.01973(15) 0.01260(14) 0.02436(16) 0.00308(11) 0.00021(12) 0.00917(12)
P1 0.0105(4) 0.0098(4) 0.0105(4) 0.0019(3) 0.0008(3) 0.0039(3)
P2 0.0107(4) 0.0121(4) 0.0105(4) 0.0010(3) 0.0004(3) 0.0037(3)
O1 0.0150(11) 0.0161(11) 0.0138(11) 0.0013(9) 0.0024(9) 0.0074(9)
O2 0.0142(11) 0.0106(10) 0.0168(11) 0.0023(9) 0.0066(9) 0.0053(9)
O3 0.0161(11) 0.0100(10) 0.0209(12) 0.0030(9) 0.0043(9) 0.0039(9)
O4 0.0161(11) 0.0138(11) 0.0124(11) 0.0034(9) 0.0041(9) 0.0064(9)
O5 0.0135(11) 0.0139(11) 0.0207(12) 0.0024(9) 0.0021(9) 0.0064(9)
O6 0.0153(11) 0.0158(11) 0.0137(11) 0.0038(9) 0.0018(9) 0.0012(9)
O7 0.0353(16) 0.0233(14) 0.0476(18) -0.0063(13) 0.0050(13) 0.0162(12)
O8 0.0257(13) 0.0092(11) 0.0224(13) 0.0018(9) 0.0011(10) 0.0047(10)
O9 0.0258(14) 0.0246(13) 0.0248(14) 0.0046(11) 0.0048(11) -0.0033(11)
O10 0.0354(15) 0.0204(13) 0.0174(13) 0.0045(10) 0.0016(11) 0.0068(11)
O11 0.0161(11) 0.0192(12) 0.0188(12) 0.0051(9) 0.0083(9) 0.0066(10)
O12 0.0242(13) 0.0276(13) 0.0244(13) 0.0022(11) 0.0094(10) 0.0165(11)
O13 0.0207(13) 0.0364(15) 0.0262(14) 0.0052(11) 0.0017(11) 0.0163(12)
O14 0.0336(15) 0.0277(14) 0.0221(13) 0.0094(11) 0.0017(11) 0.0180(12)
O15 0.0290(14) 0.0178(12) 0.0293(14) 0.0072(11) 0.0078(11) 0.0036(11)
O16 0.0191(12) 0.0222(12) 0.0134(11) 0.0064(9) 0.0055(9) 0.0101(10)
O17 0.0266(14) 0.0356(15) 0.0273(14) 0.0002(12) 0.0100(11) 0.0176(12)
O18 0.0172(12) 0.0281(14) 0.0334(15) 0.0103(12) 0.0063(11) 0.0047(11)
O19 0.0121(11) 0.0208(12) 0.0268(13) 0.0034(10) 0.0021(9) 0.0085(10)
O20 0.0370(16) 0.0268(14) 0.0414(17) 0.0125(13) -0.0063(13) 0.0144(13)
O21 0.0237(12) 0.0126(11) 0.0217(12) 0.0032(9) 0.0066(10) 0.0114(10)
O22 0.0136(11) 0.0227(12) 0.0143(12) 0.0031(9) -0.0021(9) 0.0062(9)
O23 0.0211(12) 0.0225(12) 0.0125(12) 0.0018(9) -0.0002(9) 0.0077(10)
O1W 0.0342(16) 0.0500(19) 0.0228(15) 0.0047(13) -0.0011(12) 0.0076(14)
O2W 0.059(3) 0.058(3) 0.166(5) 0.056(3) 0.028(3) 0.037(2)
O3W 0.042(3) 0.146(5) 0.138(5) 0.028(4) 0.020(3) 0.028(3)
O4W 0.060(2) 0.0268(16) 0.050(2) -0.0097(14) 0.0082(17) 0.0138(15)
N1 0.0248(17) 0.0234(17) 0.0304(19) 0.0036(14) 0.0012(14) 0.0102(15)
N2 0.0228(15) 0.0207(15) 0.0161(14) 0.0027(11) 0.0034(12) 0.0092(12)
N3 0.0193(16) 0.0334(18) 0.046(2) -0.0039(16) 0.0074(15) 0.0135(14)
C5 0.030(2) 0.036(2) 0.027(2) 0.0038(17) 0.0120(16) 0.0140(18)
C6 0.0198(17) 0.0280(19) 0.0217(18) 0.0045(15) 0.0004(14) 0.0076(15)
C7 0.0254(19) 0.032(2) 0.035(2) 0.0200(18) 0.0027(16) 0.0099(17)
C8 0.029(2) 0.0200(19) 0.071(3) 0.016(2) 0.004(2) 0.0087(17)
N4 0.048(2) 0.0248(17) 0.0236(17) 0.0081(14) 0.0084(15) 0.0135(16)
N5 0.0213(16) 0.0176(15) 0.0241(16) 0.0042(13) 0.0092(13) 0.0083(13)
N6 0.044(2) 0.0231(16) 0.0337(19) 0.0086(14) 0.0112(16) 0.0192(15)
C1 0.040(2) 0.0229(18) 0.0180(18) 0.0058(15) 0.0048(16) 0.0107(17)
C2 0.0246(19) 0.0235(19) 0.033(2) 0.0104(16) 0.0102(16) 0.0065(16)
C3 0.058(3) 0.055(3) 0.088(4) 0.050(3) 0.050(3) 0.046(3)
C4 0.055(3) 0.069(3) 0.061(3) 0.038(3) 0.026(3) 0.048(3)

loop_
_atom_type_symbol
_atom_type_description
_atom_type_scat_dispersion_real
_atom_type_scat_dispersion_imag
_atom_type_scat_source
C C 0.0033 0.0016 'International Tables Vol C Tables 4.2.6.8 and 6.1.1.4'
H H 0.0000 0.0000 'International Tables Vol C Tables 4.2.6.8 and 6.1.1.4'
Mo Mo -1.6832 0.6857 'International Tables Vol C Tables 4.2.6.8 and 6.1.1.4'
N N 0.0061 0.0033 'International Tables Vol C Tables 4.2.6.8 and 6.1.1.4'
O O 0.0106 0.0060 'International Tables Vol C Tables 4.2.6.8 and 6.1.1.4'
P P 0.1023 0.0942 'International Tables Vol C Tables 4.2.6.8 and 6.1.1.4'

loop_
_geom_angle_atom_site_label_1
_geom_angle_atom_site_label_2
_geom_angle_atom_site_label_3
_geom_angle
_geom_angle_site_symmetry_1
_geom_angle_site_symmetry_3
_geom_angle_publ_flag
O2 Mo1 O4 72.70(8) . . ?
O14 Mo1 O2 95.36(11) . . ?
O14 Mo1 O4 163.50(10) . . ?
O14 Mo1 O16 95.36(11) . . ?
O14 Mo1 O21 98.78(11) . . ?
O15 Mo1 O2 158.69(11) . . ?
O15 Mo1 O4 88.69(11) . . ?
O15 Mo1 O14 104.83(13) . . ?
O15 Mo1 O16 100.90(12) . . ?
O15 Mo1 O21 96.74(11) . . ?
O16 Mo1 O2 83.63(9) . . ?
O16 Mo1 O4 72.44(9) . . ?
O16 Mo1 O21 153.72(9) . . ?
O21 Mo1 O2 73.12(9) . . ?
O21 Mo1 O4 88.77(9) . . ?
O1 Mo2 O2 86.02(8) . . ?
O11 Mo2 O1 81.59(9) . . ?
O11 Mo2 O2 83.91(9) . . ?
O11 Mo2 O21 147.81(9) . . ?
O12 Mo2 O1 84.92(10) . . ?
O12 Mo2 O2 168.71(10) . . ?
O12 Mo2 O11 101.37(11) . . ?
O12 Mo2 O13 101.36(12) . . ?
O12 Mo2 O21 100.95(11) . . ?
O13 Mo2 O1 173.52(10) . . ?
O13 Mo2 O2 87.55(10) . . ?
O13 Mo2 O11 98.56(12) . . ?
O13 Mo2 O21 99.45(12) . . ?
O21 Mo2 O1 77.60(9) . . ?
O21 Mo2 O2 70.47(8) . . ?
O5 Mo3 O4 80.09(8) . . ?
O16 Mo3 O4 73.04(9) . . ?
O16 Mo3 O5 82.31(9) . . ?
O17 Mo3 O4 166.48(11) . . ?
O17 Mo3 O5 88.19(11) . . ?
O17 Mo3 O16 98.88(11) . . ?
O17 Mo3 O19 102.74(12) . . ?
O18 Mo3 O4 88.73(11) . . ?
O18 Mo3 O5 166.99(11) . . ?
O18 Mo3 O16 100.88(11) . . ?
O18 Mo3 O17 103.64(13) . . ?
O18 Mo3 O19 97.65(11) . . ?
O19 Mo3 O4 80.62(9) . . ?
O19 Mo3 O5 74.10(9) . . ?
O19 Mo3 O16 147.21(10) . . ?
O6 Mo4 O3 87.87(8) . . ?
O8 Mo4 O3 68.91(9) . . ?
O8 Mo4 O6 79.19(9) . . ?
O9 Mo4 O3 170.39(11) . . ?
O9 Mo4 O6 86.49(11) . . ?
O9 Mo4 O8 102.35(12) . . ?
O9 Mo4 O10 102.17(13) . . ?
O9 Mo4 O11 103.83(12) . . ?
O10 Mo4 O3 83.41(10) . . ?
O10 Mo4 O6 171.27(11) . . ?
O10 Mo4 O8 97.67(12) . . ?
O10 Mo4 O11 98.06(11) . . ?
O11 Mo4 O3 82.89(9) . . ?
O11 Mo4 O6 80.69(9) . . ?
O11 Mo4 O8 145.70(10) . . ?
O3 Mo5 O5 72.82(8) . . ?
O7 Mo5 O3 160.66(12) . . ?
O7 Mo5 O5 89.70(12) . . ?
O7 Mo5 O8 96.75(12) . . ?
O7 Mo5 O19 99.20(13) . . ?
O8 Mo5 O3 74.36(9) . . ?
O8 Mo5 O5 86.17(9) . . ?
O19 Mo5 O3 83.47(9) . . ?
O19 Mo5 O5 71.89(9) . . ?
O19 Mo5 O8 152.65(10) . . ?
O20 Mo5 O3 93.76(12) . . ?
O20 Mo5 O5 163.28(11) . . ?
O20 Mo5 O7 104.81(15) . . ?
O20 Mo5 O8 100.04(13) . . ?
O20 Mo5 O19 97.17(12) . . ?
O1 P1 O3 106.21(13) . . ?
O1 P1 O4 109.12(12) . . ?
O3 P1 O4 111.12(13) . . ?
O22 P1 O1 110.25(13) . . ?
O22 P1 O3 110.80(13) . . ?
O22 P1 O4 109.30(13) . . ?
O5 P2 O2 109.24(12) . . ?
O6 P2 O2 106.76(13) . . ?
O6 P2 O5 109.09(13) . . ?
O23 P2 O2 110.40(13) . . ?
O23 P2 O5 110.83(14) . . ?
O23 P2 O6 110.42(13) . . ?
P1 O1 Mo2 124.45(13) . . ?
Mo1 O2 Mo2 96.00(8) . . ?
P2 O2 Mo1 127.51(12) . . ?
P2 O2 Mo2 135.87(12) . . ?
Mo5 O3 Mo4 94.19(8) . . ?
P1 O3 Mo4 135.31(13) . . ?
P1 O3 Mo5 128.56(13) . . ?
Mo3 O4 Mo1 92.71(8) . . ?
P1 O4 Mo1 128.53(12) . . ?
P1 O4 Mo3 125.41(12) . . ?
Mo3 O5 Mo5 92.32(8) . . ?
P2 O5 Mo3 125.69(13) . . ?
P2 O5 Mo5 130.76(13) . . ?
P2 O6 Mo4 122.85(13) . . ?
Mo4 O8 Mo5 122.10(12) . . ?
Mo2 O11 Mo4 147.77(13) . . ?
Mo3 O16 Mo1 121.76(12) . . ?
Mo3 O19 Mo5 121.44(12) . . ?
Mo2 O21 Mo1 120.07(11) . . ?
H1WA O1W H1WB 104.5 . . ?
H2WA O2W H2WB 104.4 . . ?
H3WA O3W H3WB 109.4 . . ?
H4WA O4W H4WB 110.3 . . ?
H1A N1 H1B 107(4) . . ?
H1A N1 H1C 116(5) . . ?
H1B N1 H1C 106(5) . . ?
C8 N1 H1A 113(3) . . ?
C8 N1 H1B 107(3) . . ?
C8 N1 H1C 109(5) . . ?
H2A N2 H2B 107.7 . . ?
C6 N2 H2A 108.9 . . ?
C6 N2 H2B 108.9 . . ?
C7 N2 H2A 108.9 . . ?
C7 N2 H2B 108.9 . . ?
C7 N2 C6 113.2(3) . . ?
H3A N3 H3B 109.5 . . ?
H3A N3 H3C 109.5 . . ?
H3B N3 H3C 109.5 . . ?
C5 N3 H3A 109.5 . . ?
C5 N3 H3B 109.5 . . ?
C5 N3 H3C 109.5 . . ?
N3 C5 H5A 108.9 . . ?
N3 C5 H5B 108.9 . . ?
N3 C5 C6 113.2(3) . . ?
H5A C5 H5B 107.8 . . ?
C6 C5 H5A 108.9 . . ?
C6 C5 H5B 108.9 . . ?
N2 C6 C5 114.4(3) . . ?
N2 C6 H6A 108.7 . . ?
N2 C6 H6B 108.7 . . ?
C5 C6 H6A 108.7 . . ?
C5 C6 H6B 108.7 . . ?
H6A C6 H6B 107.6 . . ?
N2 C7 H7A 109.0 . . ?
N2 C7 H7B 109.0 . . ?
N2 C7 C8 112.8(3) . . ?
H7A C7 H7B 107.8 . . ?
C8 C7 H7A 109.0 . . ?
C8 C7 H7B 109.0 . . ?
N1 C8 C7 114.7(3) . . ?
N1 C8 H8A 108.6 . . ?
N1 C8 H8B 108.6 . . ?
C7 C8 H8A 108.6 . . ?
C7 C8 H8B 108.6 . . ?
H8A C8 H8B 107.6 . . ?
H4A N4 H4B 109.5 . . ?
H4A N4 H4C 109.5 . . ?
H4B N4 H4C 109.5 . . ?
C1 N4 H4A 109.5 . . ?
C1 N4 H4B 109.5 . . ?
C1 N4 H4C 109.5 . . ?
H5C N5 H5D 102(4) . . ?
C2 N5 H5C 111(3) . . ?
C2 N5 H5D 108(3) . . ?
C2 N5 C3 113.0(3) . . ?
C3 N5 H5C 108(3) . . ?
C3 N5 H5D 115(3) . . ?
H6C N6 H6D 109.5 . . ?
H6C N6 H6E 109.5 . . ?
H6D N6 H6E 109.5 . . ?
C4 N6 H6C 109.5 . . ?
C4 N6 H6D 109.5 . . ?
C4 N6 H6E 109.5 . . ?
N4 C1 H1D 108.9 . . ?
N4 C1 H1E 108.9 . . ?
N4 C1 C2 113.4(3) . . ?
H1D C1 H1E 107.7 . . ?
C2 C1 H1D 108.9 . . ?
C2 C1 H1E 108.9 . . ?
N5 C2 C1 112.4(3) . . ?
N5 C2 H2C 109.1 . . ?
N5 C2 H2D 109.1 . . ?
C1 C2 H2C 109.1 . . ?
C1 C2 H2D 109.1 . . ?
H2C C2 H2D 107.9 . . ?
N5 C3 H3D 109.1 . . ?
N5 C3 H3E 109.1 . . ?
H3D C3 H3E 107.8 . . ?
C4 C3 N5 112.6(4) . . ?
C4 C3 H3D 109.1 . . ?
C4 C3 H3E 109.1 . . ?
N6 C4 H4D 108.2 . . ?
N6 C4 H4E 108.2 . . ?
C3 C4 N6 116.5(4) . . ?
C3 C4 H4D 108.2 . . ?
C3 C4 H4E 108.2 . . ?
H4D C4 H4E 107.3 . . ?

loop_
_geom_bond_atom_site_label_1
_geom_bond_atom_site_label_2
_geom_bond_distance
_geom_bond_site_symmetry_2
_geom_bond_publ_flag
Mo1 O2 2.201(2) . ?
Mo1 O4 2.331(2) . ?
Mo1 O14 1.712(2) . ?
Mo1 O15 1.703(3) . ?
Mo1 O16 1.943(2) . ?
Mo1 O21 1.947(2) . ?
Mo2 O1 2.209(2) . ?
Mo2 O2 2.325(2) . ?
Mo2 O11 1.917(2) . ?
Mo2 O12 1.712(2) . ?
Mo2 O13 1.722(2) . ?
Mo2 O21 1.937(2) . ?
Mo3 O4 2.326(2) . ?
Mo3 O5 2.285(2) . ?
Mo3 O16 1.915(2) . ?
Mo3 O17 1.714(3) . ?
Mo3 O18 1.710(3) . ?
Mo3 O19 1.906(2) . ?
Mo4 O3 2.440(2) . ?
Mo4 O6 2.213(2) . ?
Mo4 O8 1.927(2) . ?
Mo4 O9 1.699(3) . ?
Mo4 O10 1.722(2) . ?
Mo4 O11 1.922(2) . ?
Mo5 O3 2.186(2) . ?
Mo5 O5 2.358(2) . ?
Mo5 O7 1.714(3) . ?
Mo5 O8 1.950(2) . ?
Mo5 O19 1.934(2) . ?
Mo5 O20 1.703(3) . ?
P1 O1 1.521(2) . ?
P1 O3 1.550(2) . ?
P1 O4 1.556(2) . ?
P1 O22 1.521(2) . ?
P2 O2 1.558(2) . ?
P2 O5 1.549(2) . ?
P2 O6 1.527(2) . ?
P2 O23 1.511(2) . ?
O1W H1WA 0.8702 . ?
O1W H1WB 0.8692 . ?
O2W H2WA 0.8699 . ?
O2W H2WB 0.8698 . ?
O3W H3WA 0.8701 . ?
O3W H3WB 0.8715 . ?
O4W H4WA 0.8300 . ?
O4W H4WB 0.9019 . ?
N1 H1A 0.94(5) . ?
N1 H1B 1.01(5) . ?
N1 H1C 0.71(6) . ?
N1 C8 1.469(5) . ?
N2 H2A 0.9100 . ?
N2 H2B 0.9100 . ?
N2 C6 1.505(5) . ?
N2 C7 1.495(4) . ?
N3 H3A 0.9100 . ?
N3 H3B 0.9100 . ?
N3 H3C 0.9100 . ?
N3 C5 1.475(5) . ?
C5 H5A 0.9900 . ?
C5 H5B 0.9900 . ?
C5 C6 1.505(5) . ?
C6 H6A 0.9900 . ?
C6 H6B 0.9900 . ?
C7 H7A 0.9900 . ?
C7 H7B 0.9900 . ?
C7 C8 1.509(6) . ?
C8 H8A 0.9900 . ?
C8 H8B 0.9900 . ?
N4 H4A 0.9100 . ?
N4 H4B 0.9100 . ?
N4 H4C 0.9100 . ?
N4 C1 1.492(5) . ?
N5 H5C 0.82(5) . ?
N5 H5D 0.87(5) . ?
N5 C2 1.490(4) . ?
N5 C3 1.492(5) . ?
N6 H6C 0.9100 . ?
N6 H6D 0.9100 . ?
N6 H6E 0.9100 . ?
N6 C4 1.460(5) . ?
C1 H1D 0.9900 . ?
C1 H1E 0.9900 . ?
C1 C2 1.508(5) . ?
C2 H2C 0.9900 . ?
C2 H2D 0.9900 . ?
C3 H3D 0.9900 . ?
C3 H3E 0.9900 . ?
C3 C4 1.429(6) . ?
C4 H4D 0.9900 . ?
C4 H4E 0.9900 . ?

loop_
_geom_torsion_atom_site_label_1
_geom_torsion_atom_site_label_2
_geom_torsion_atom_site_label_3
_geom_torsion_atom_site_label_4
_geom_torsion
_geom_torsion_site_symmetry_1
_geom_torsion_site_symmetry_2
_geom_torsion_site_symmetry_3
_geom_torsion_site_symmetry_4
_geom_torsion_publ_flag
O1 P1 O3 Mo4 -10.4(2) . . . . ?
O1 P1 O3 Mo5 -170.23(15) . . . . ?
O1 P1 O4 Mo1 21.41(19) . . . . ?
O1 P1 O4 Mo3 151.22(14) . . . . ?
O2 P2 O5 Mo3 41.00(19) . . . . ?
O2 P2 O5 Mo5 -92.23(17) . . . . ?
O2 P2 O6 Mo4 60.69(17) . . . . ?
O3 P1 O1 Mo2 61.86(17) . . . . ?
O3 P1 O4 Mo1 -95.38(17) . . . . ?
O3 P1 O4 Mo3 34.44(19) . . . . ?
O4 P1 O1 Mo2 -58.00(18) . . . . ?
O4 P1 O3 Mo4 108.11(18) . . . . ?
O4 P1 O3 Mo5 -51.7(2) . . . . ?
O5 P2 O2 Mo1 -56.46(19) . . . . ?
O5 P2 O2 Mo2 112.17(18) . . . . ?
O5 P2 O6 Mo4 -57.24(18) . . . . ?
O6 P2 O2 Mo1 -174.30(14) . . . . ?
O6 P2 O2 Mo2 -5.7(2) . . . . ?
O6 P2 O5 Mo3 157.36(14) . . . . ?
O6 P2 O5 Mo5 24.1(2) . . . . ?
O22 P1 O1 Mo2 -178.05(13) . . . . ?
O22 P1 O3 Mo4 -130.17(18) . . . . ?
O22 P1 O3 Mo5 70.03(19) . . . . ?
O22 P1 O4 Mo1 142.04(15) . . . . ?
O22 P1 O4 Mo3 -88.14(17) . . . . ?
O23 P2 O2 Mo1 65.65(19) . . . . ?
O23 P2 O2 Mo2 -125.72(18) . . . . ?
O23 P2 O5 Mo3 -80.85(18) . . . . ?
O23 P2 O5 Mo5 145.92(16) . . . . ?
O23 P2 O6 Mo4 -179.27(14) . . . . ?
N2 C7 C8 N1 71.9(5) . . . . ?
N3 C5 C6 N2 75.6(4) . . . . ?
C6 N2 C7 C8 153.6(3) . . . . ?
C7 N2 C6 C5 63.8(4) . . . . ?
N4 C1 C2 N5 -78.8(4) . . . . ?
N5 C3 C4 N6 178.2(5) . . . . ?
C2 N5 C3 C4 -159.5(5) . . . . ?
C3 N5 C2 C1 177.3(4) . . . . ?
